data_4076760
loop_
_publ_author_name
'Asadi, Ashrafolmolouk'
'Avent, Anthony G.'
'Eaborn, Colin'
'Hill, Michael S.'
'Hitchcock, Peter B.'
'Meehan, Margaret M.'
'Smith, J. David'

_publ_section_title
;
 Reactions of a Highly Crowded Triorganotin Iodide with Silver Salts.
 Migration of a Methyl Group from Silicon to Tin within a Cation
;
_journal_issue 11
_journal_name_full Organometallics
_journal_page_first 2183
_journal_paper_doi 10.1021/om011079z
_journal_volume 21
_journal_year 2002
_chemical_compound_source 'synthesis as described'
_chemical_formula_moiety 'C22 H55 F3 O3 S Si6 Sn1'
_chemical_formula_structural 'C22 H55 F3 O3 S Si6 Sn'
_chemical_formula_sum 'C22 H55 F3 O3 S Si6 Sn'
_chemical_formula_weight 743.95
_chemical_name_common
;
[SnMe2{(Me3Si)2CSiMe2CH2CH2SiMe2C(SiMe3)(SiMe2OSO2CF3}]
;
_space_group_IT_number 14
_symmetry_cell_setting monoclinic
_symmetry_Int_Tables_number 14
_symmetry_space_group_name_Hall '-P 2yn'
_symmetry_space_group_name_H-M 'P 1 21/n 1'
_atom_sites_solution_hydrogens geom
_atom_sites_solution_primary direct
_atom_sites_solution_secondary difmap
_audit_conform_dict_location ftp://ftp.iucr.org/cifdics/cif_core.dic
_audit_conform_dict_name cif_core.dic
_audit_conform_dict_version 2.1
_audit_creation_date 2001-02-22T08:13:59-00:00
_audit_creation_method 'WinGX routine CIF_UPDATE'
_cell_angle_alpha 90
_cell_angle_beta 107.052(3)
_cell_angle_gamma 90
_cell_formula_units_Z 4
_cell_length_a 13.0809(10)
_cell_length_b 16.3780(7)
_cell_length_c 17.1546(13)
_cell_measurement_reflns_used 24107
_cell_measurement_temperature 173(2)
_cell_measurement_theta_max 25.028
_cell_measurement_theta_min 3.705
_cell_measurement_wavelength 0.71073
_cell_volume 3513.6(4)
_computing_cell_refinement 'HKL Scalepack (Otwinowski & Minor 1997)'
_computing_data_reduction 'HKL Denzo and Scalepack (Otwinowski & Minor 1997)'
_computing_molecular_graphics 'Ortep-3 for Windows (Farrugia, 1997)'
_computing_publication_material 'WinGX publication routines (Farrugia, 1999)'
_computing_structure_refinement 'SHELXL-97 (Sheldrick, 1997)'
_computing_structure_solution 'SHELXS-97 (Sheldrick, 1997)'
_diffrn_ambient_temperature 173(2)
_diffrn_measured_fraction_theta_full 0.99
_diffrn_measured_fraction_theta_max 0.99
_diffrn_measurement_device KappaCCD
_diffrn_measurement_method CCD
_diffrn_radiation_monochromator graphite
_diffrn_radiation_probe x-ray
_diffrn_radiation_type MoK\a
_diffrn_radiation_wavelength 0.71073
_diffrn_reflns_av_R_equivalents 0.09
_diffrn_reflns_av_unetI/netI 0.0798
_diffrn_reflns_limit_h_max 15
_diffrn_reflns_limit_h_min -15
_diffrn_reflns_limit_k_max 16
_diffrn_reflns_limit_k_min -19
_diffrn_reflns_limit_l_max 17
_diffrn_reflns_limit_l_min -20
_diffrn_reflns_number 20193
_diffrn_reflns_theta_full 25.03
_diffrn_reflns_theta_max 25.03
_diffrn_reflns_theta_min 3.81
_exptl_absorpt_coefficient_mu 1.029
_exptl_absorpt_correction_T_max 0.826
_exptl_absorpt_correction_T_min 0.685
_exptl_absorpt_correction_type multi-scan
_exptl_absorpt_process_details
;
        [c.f. r.h. blessing, acta cryst. (1995), a51, 33-38]
;
_exptl_crystal_colour colourless
_exptl_crystal_density_diffrn 1.406
_exptl_crystal_density_method 'not measured'
_exptl_crystal_description plate
_exptl_crystal_F_000 1552
_exptl_crystal_size_max 0.4
_exptl_crystal_size_mid 0.4
_exptl_crystal_size_min 0.1
_refine_diff_density_max 1.95
_refine_diff_density_min -0.981
_refine_diff_density_rms 0.114
_refine_ls_extinction_method none
_refine_ls_goodness_of_fit_ref 1.033
_refine_ls_hydrogen_treatment riding
_refine_ls_matrix_type full
_refine_ls_number_parameters 325
_refine_ls_number_reflns 6151
_refine_ls_number_restraints 0
_refine_ls_restrained_S_all 1.033
_refine_ls_R_factor_all 0.0811
_refine_ls_R_factor_gt 0.0531
_refine_ls_shift/su_max 0.001
_refine_ls_shift/su_mean 0
_refine_ls_structure_factor_coef Fsqd
_refine_ls_weighting_details 'calc w=1/[\s^2^(Fo^2^)+(0.0586P)^2^+5.3990P] where P=(Fo^2^+2Fc^2^)/3'
_refine_ls_weighting_scheme calc
_refine_ls_wR_factor_gt 0.1208
_refine_ls_wR_factor_ref 0.1331
_reflns_number_gt 4508
_reflns_number_total 6151
_reflns_threshold_expression >2sigma(I)
_cod_data_source_file om011079z.cif
_cod_data_source_block jds-5
_cod_original_sg_symbol_H-M P2(1)/n
_cod_database_code 4076760

loop_
_symmetry_equiv_pos_as_xyz
'x, y, z'
'-x+1/2, y+1/2, -z+1/2'
'-x, -y, -z'
'x-1/2, -y-1/2, z-1/2'

loop_
_atom_site_label
_atom_site_type_symbol
_atom_site_fract_x
_atom_site_fract_y
_atom_site_fract_z
_atom_site_U_iso_or_equiv
_atom_site_adp_type
_atom_site_occupancy
_atom_site_symmetry_multiplicity
_atom_site_calc_flag
_atom_site_refinement_flags
Sn Sn 0.11233(3) 0.32572(2) 0.10466(2) 0.02520(14) Uani 1 1 d .
S S -0.27723(12) 0.08890(9) 0.07978(10) 0.0366(4) Uani 1 1 d .
Si1 Si -0.06436(12) 0.16203(9) 0.08666(9) 0.0245(3) Uani 1 1 d .
Si2 Si -0.12959(13) 0.32631(9) 0.14188(10) 0.0289(4) Uani 1 1 d .
Si3 Si 0.05812(13) 0.22304(9) 0.26077(9) 0.0286(4) Uani 1 1 d .
Si4 Si 0.33080(13) 0.20266(10) 0.17378(10) 0.0305(4) Uani 1 1 d .
Si5 Si 0.36156(14) 0.37477(10) 0.10765(11) 0.0368(4) Uani 1 1 d .
Si6 Si 0.25366(13) 0.23995(10) -0.01521(10) 0.0292(4) Uani 1 1 d .
F1 F -0.2041(4) -0.0173(2) 0.1961(3) 0.0651(12) Uani 1 1 d .
F2 F -0.2906(3) 0.0823(2) 0.2289(2) 0.0566(11) Uani 1 1 d .
F3 F -0.3744(3) -0.0119(2) 0.1481(3) 0.0642(12) Uani 1 1 d .
O1 O -0.1771(3) 0.1387(2) 0.1187(2) 0.0286(9) Uani 1 1 d .
O2 O -0.2596(4) 0.0300(3) 0.0245(3) 0.0546(13) Uani 1 1 d .
O3 O -0.3687(4) 0.1406(3) 0.0575(3) 0.0555(13) Uani 1 1 d .
C1 C -0.0087(4) 0.2532(3) 0.1496(3) 0.0245(12) Uani 1 1 d .
C2 C 0.2694(4) 0.2814(3) 0.0916(3) 0.0260(12) Uani 1 1 d .
C3 C 0.0102(5) 0.0642(3) 0.1063(4) 0.0350(14) Uani 1 1 d .
H3A H -0.0295 0.0226 0.0683 0.052 Uiso 1 1 calc R
H3B H 0.0186 0.0467 0.1624 0.052 Uiso 1 1 calc R
H3C H 0.0808 0.0717 0.0984 0.052 Uiso 1 1 calc R
C4 C -0.1197(5) 0.1741(3) -0.0260(3) 0.0313(13) Uani 1 1 d .
H4A H -0.146 0.1213 -0.0507 0.047 Uiso 1 1 calc R
H4B H -0.0634 0.194 -0.0484 0.047 Uiso 1 1 calc R
H4C H -0.1787 0.2134 -0.0383 0.047 Uiso 1 1 calc R
C5 C -0.2866(6) 0.0324(4) 0.1697(4) 0.0455(17) Uani 1 1 d .
C6 C -0.0984(5) 0.4380(3) 0.1598(4) 0.0395(15) Uani 1 1 d .
H6A H -0.0596 0.4571 0.1223 0.059 Uiso 1 1 calc R
H6B H -0.0543 0.4463 0.2162 0.059 Uiso 1 1 calc R
H6C H -0.1653 0.4688 0.1501 0.059 Uiso 1 1 calc R
C7 C -0.2034(5) 0.3003(4) 0.2168(4) 0.0380(15) Uani 1 1 d .
H7A H -0.1535 0.3001 0.272 0.057 Uiso 1 1 calc R
H7B H -0.2359 0.2461 0.2043 0.057 Uiso 1 1 calc R
H7C H -0.2595 0.341 0.2135 0.057 Uiso 1 1 calc R
C8 C -0.2347(5) 0.3245(4) 0.0399(4) 0.0375(15) Uani 1 1 d .
H8A H -0.2018 0.3378 -0.003 0.056 Uiso 1 1 calc R
H8B H -0.2902 0.3649 0.0395 0.056 Uiso 1 1 calc R
H8C H -0.2668 0.27 0.0301 0.056 Uiso 1 1 calc R
C9 C -0.0208(5) 0.1450(4) 0.2992(4) 0.0398(15) Uani 1 1 d .
H9A H -0.0935 0.1653 0.2915 0.06 Uiso 1 1 calc R
H9B H 0.0138 0.135 0.3573 0.06 Uiso 1 1 calc R
H9C H -0.0237 0.094 0.2687 0.06 Uiso 1 1 calc R
C10 C 0.0774(5) 0.3118(4) 0.3335(4) 0.0392(15) Uani 1 1 d .
H10A H 0.1182 0.3547 0.3162 0.059 Uiso 1 1 calc R
H10B H 0.1166 0.2935 0.3885 0.059 Uiso 1 1 calc R
H10C H 0.0075 0.3332 0.3335 0.059 Uiso 1 1 calc R
C11 C 0.1932(5) 0.1733(4) 0.2809(4) 0.0382(15) Uani 1 1 d .
H11A H 0.2136 0.1532 0.3378 0.046 Uiso 1 1 calc R
H11B H 0.1835 0.1245 0.2454 0.046 Uiso 1 1 calc R
C12 C 0.2897(5) 0.2203(4) 0.2702(3) 0.0357(14) Uani 1 1 d .
H12A H 0.3521 0.2073 0.3174 0.043 Uiso 1 1 calc R
H12B H 0.275 0.2793 0.2732 0.043 Uiso 1 1 calc R
C13 C 0.3003(5) 0.0931(4) 0.1431(4) 0.0428(16) Uani 1 1 d .
H13A H 0.2226 0.0852 0.1243 0.064 Uiso 1 1 calc R
H13B H 0.3314 0.0576 0.1901 0.064 Uiso 1 1 calc R
H13C H 0.3309 0.0794 0.099 0.064 Uiso 1 1 calc R
C14 C 0.4821(5) 0.2027(4) 0.2073(4) 0.0458(17) Uani 1 1 d .
H14A H 0.5083 0.2576 0.2252 0.069 Uiso 1 1 calc R
H14B H 0.508 0.1861 0.1615 0.069 Uiso 1 1 calc R
H14C H 0.5084 0.1642 0.2525 0.069 Uiso 1 1 calc R
C15 C 0.4249(5) 0.4037(4) 0.2185(4) 0.0492(18) Uani 1 1 d .
H15A H 0.4606 0.3559 0.2489 0.074 Uiso 1 1 calc R
H15B H 0.3694 0.423 0.2419 0.074 Uiso 1 1 calc R
H15C H 0.4775 0.4472 0.2218 0.074 Uiso 1 1 calc R
C16 C 0.4798(5) 0.3600(4) 0.0673(4) 0.0490(18) Uani 1 1 d .
H16A H 0.5199 0.3114 0.0924 0.074 Uiso 1 1 calc R
H16B H 0.5264 0.408 0.0805 0.074 Uiso 1 1 calc R
H16C H 0.4546 0.3528 0.008 0.074 Uiso 1 1 calc R
C17 C 0.2952(6) 0.4692(4) 0.0537(4) 0.0492(18) Uani 1 1 d .
H17A H 0.2319 0.4819 0.0711 0.074 Uiso 1 1 calc R
H17B H 0.2735 0.46 -0.0053 0.074 Uiso 1 1 calc R
H17C H 0.3454 0.5151 0.0672 0.074 Uiso 1 1 calc R
C18 C 0.3733(5) 0.1797(4) -0.0223(4) 0.0391(15) Uani 1 1 d .
H18A H 0.4377 0.2134 -0.0035 0.059 Uiso 1 1 calc R
H18B H 0.3632 0.1634 -0.079 0.059 Uiso 1 1 calc R
H18C H 0.3813 0.1308 0.012 0.059 Uiso 1 1 calc R
C19 C 0.2324(5) 0.3205(4) -0.0962(4) 0.0395(15) Uani 1 1 d .
H19A H 0.2914 0.3598 -0.0812 0.059 Uiso 1 1 calc R
H19B H 0.1648 0.3489 -0.1013 0.059 Uiso 1 1 calc R
H19C H 0.23 0.2949 -0.1484 0.059 Uiso 1 1 calc R
C20 C 0.1365(5) 0.1707(4) -0.0520(4) 0.0399(15) Uani 1 1 d .
H20A H 0.1417 0.1264 -0.0127 0.06 Uiso 1 1 calc R
H20B H 0.1357 0.1477 -0.105 0.06 Uiso 1 1 calc R
H20C H 0.0705 0.2015 -0.0579 0.06 Uiso 1 1 calc R
C21 C 0.1548(5) 0.4261(4) 0.1900(4) 0.0417(16) Uani 1 1 d .
H21A H 0.1969 0.4055 0.2434 0.063 Uiso 1 1 calc R
H21B H 0.0896 0.4522 0.1949 0.063 Uiso 1 1 calc R
H21C H 0.1972 0.466 0.1702 0.063 Uiso 1 1 calc R
C22 C 0.0205(5) 0.3776(3) -0.0095(4) 0.0349(14) Uani 1 1 d .
H22A H -0.001 0.3343 -0.0504 0.052 Uiso 1 1 calc R
H22B H 0.064 0.418 -0.0275 0.052 Uiso 1 1 calc R
H22C H -0.0434 0.4042 -0.0025 0.052 Uiso 1 1 calc R

loop_
_atom_site_aniso_label
_atom_site_aniso_U_11
_atom_site_aniso_U_22
_atom_site_aniso_U_33
_atom_site_aniso_U_23
_atom_site_aniso_U_13
_atom_site_aniso_U_12
Sn 0.0294(2) 0.0232(2) 0.0234(2) -0.00165(16) 0.00844(17) 0.00042(16)
S 0.0364(9) 0.0394(9) 0.0355(9) -0.0001(7) 0.0129(7) -0.0075(7)
Si1 0.0284(8) 0.0254(8) 0.0202(8) 0.0005(6) 0.0080(7) 0.0003(6)
Si2 0.0314(9) 0.0289(8) 0.0283(9) 0.0013(7) 0.0117(7) 0.0060(7)
Si3 0.0310(9) 0.0352(9) 0.0193(8) 0.0015(7) 0.0071(7) 0.0043(7)
Si4 0.0293(9) 0.0379(9) 0.0233(9) 0.0011(7) 0.0065(7) 0.0055(7)
Si5 0.0337(10) 0.0372(10) 0.0394(11) -0.0053(8) 0.0105(8) -0.0086(7)
Si6 0.0313(9) 0.0358(9) 0.0226(9) -0.0023(7) 0.0113(7) 0.0010(7)
F1 0.082(3) 0.045(2) 0.071(3) 0.023(2) 0.027(3) 0.012(2)
F2 0.078(3) 0.055(2) 0.049(2) -0.004(2) 0.038(2) -0.015(2)
F3 0.071(3) 0.065(3) 0.067(3) -0.011(2) 0.038(2) -0.037(2)
O1 0.029(2) 0.031(2) 0.029(2) -0.0006(16) 0.0118(18) -0.0052(16)
O2 0.065(3) 0.055(3) 0.053(3) -0.023(2) 0.031(3) -0.031(2)
O3 0.032(3) 0.062(3) 0.069(4) 0.014(3) 0.010(2) 0.002(2)
C1 0.034(3) 0.021(3) 0.022(3) -0.002(2) 0.013(3) -0.001(2)
C2 0.022(3) 0.035(3) 0.020(3) -0.003(2) 0.004(2) 0.001(2)
C3 0.045(4) 0.028(3) 0.035(4) 0.000(3) 0.016(3) 0.006(3)
C4 0.037(3) 0.034(3) 0.024(3) -0.003(2) 0.011(3) -0.008(3)
C5 0.052(4) 0.040(4) 0.052(5) -0.001(3) 0.027(4) -0.009(3)
C6 0.049(4) 0.028(3) 0.046(4) 0.001(3) 0.021(3) 0.008(3)
C7 0.039(4) 0.044(4) 0.035(4) 0.001(3) 0.018(3) 0.006(3)
C8 0.036(4) 0.037(3) 0.039(4) 0.009(3) 0.010(3) 0.014(3)
C9 0.045(4) 0.047(4) 0.032(4) 0.009(3) 0.019(3) 0.007(3)
C10 0.042(4) 0.053(4) 0.019(3) -0.009(3) 0.004(3) 0.002(3)
C11 0.047(4) 0.049(4) 0.020(3) 0.007(3) 0.012(3) 0.008(3)
C12 0.031(4) 0.054(4) 0.018(3) 0.001(3) 0.000(3) 0.008(3)
C13 0.049(4) 0.044(4) 0.036(4) 0.008(3) 0.012(3) 0.008(3)
C14 0.037(4) 0.063(4) 0.036(4) 0.004(3) 0.008(3) 0.011(3)
C15 0.043(4) 0.053(4) 0.048(4) -0.016(3) 0.007(3) -0.011(3)
C16 0.039(4) 0.055(4) 0.055(5) -0.005(3) 0.018(4) -0.012(3)
C17 0.060(5) 0.036(4) 0.054(5) 0.002(3) 0.020(4) -0.012(3)
C18 0.039(4) 0.050(4) 0.033(4) 0.000(3) 0.017(3) 0.010(3)
C19 0.041(4) 0.051(4) 0.028(3) 0.001(3) 0.013(3) 0.004(3)
C20 0.041(4) 0.047(4) 0.034(4) -0.012(3) 0.015(3) -0.007(3)
C21 0.046(4) 0.034(3) 0.045(4) -0.013(3) 0.014(3) -0.004(3)
C22 0.040(4) 0.032(3) 0.032(4) 0.013(3) 0.010(3) 0.006(3)

loop_
_atom_type_symbol
_atom_type_description
_atom_type_scat_dispersion_real
_atom_type_scat_dispersion_imag
_atom_type_scat_source
C C 0.0033 0.0016 'International Tables Vol C Tables 4.2.6.8 and 6.1.1.4'
H H 0 0 'International Tables Vol C Tables 4.2.6.8 and 6.1.1.4'
F F 0.0171 0.0103 'International Tables Vol C Tables 4.2.6.8 and 6.1.1.4'
O O 0.0106 0.006 'International Tables Vol C Tables 4.2.6.8 and 6.1.1.4'
S S 0.1246 0.1234 'International Tables Vol C Tables 4.2.6.8 and 6.1.1.4'
Si Si 0.0817 0.0704 'International Tables Vol C Tables 4.2.6.8 and 6.1.1.4'
Sn Sn -0.6537 1.4246 'International Tables Vol C Tables 4.2.6.8 and 6.1.1.4'

loop_
_geom_angle_atom_site_label_1
_geom_angle_atom_site_label_2
_geom_angle_atom_site_label_3
_geom_angle
C22 Sn C21 106.3(2)
C22 Sn C2 108.6(2)
C21 Sn C2 104.6(2)
C22 Sn C1 104.8(2)
C21 Sn C1 103.5(2)
C2 Sn C1 127.45(19)
O2 S O3 120.9(3)
O2 S O1 111.7(2)
O3 S O1 110.3(3)
O2 S C5 106.4(3)
O3 S C5 105.5(3)
O1 S C5 99.4(3)
O1 Si1 C3 101.5(2)
O1 Si1 C1 102.4(2)
C3 Si1 C1 119.5(3)
O1 Si1 C4 103.9(2)
C3 Si1 C4 107.7(3)
C1 Si1 C4 118.9(2)
C7 Si2 C6 103.9(3)
C7 Si2 C8 104.6(3)
C6 Si2 C8 103.4(3)
C7 Si2 C1 112.6(3)
C6 Si2 C1 116.9(3)
C8 Si2 C1 114.1(3)
C9 Si3 C10 105.9(3)
C9 Si3 C11 102.9(3)
C10 Si3 C11 106.0(3)
C9 Si3 C1 112.8(3)
C10 Si3 C1 113.2(3)
C11 Si3 C1 115.1(2)
C13 Si4 C14 101.7(3)
C13 Si4 C12 107.3(3)
C14 Si4 C12 105.8(3)
C13 Si4 C2 115.5(3)
C14 Si4 C2 113.7(3)
C12 Si4 C2 112.0(3)
C17 Si5 C16 103.6(3)
C17 Si5 C15 106.9(3)
C16 Si5 C15 103.6(3)
C17 Si5 C2 113.9(3)
C16 Si5 C2 113.2(3)
C15 Si5 C2 114.5(3)
C20 Si6 C19 104.4(3)
C20 Si6 C18 106.0(3)
C19 Si6 C18 105.4(3)
C20 Si6 C2 112.9(3)
C19 Si6 C2 114.3(3)
C18 Si6 C2 113.0(3)
S O1 Si1 132.2(2)
Si1 C1 Si3 111.0(3)
Si1 C1 Si2 106.3(3)
Si3 C1 Si2 110.4(3)
Si1 C1 Sn 114.4(2)
Si3 C1 Sn 108.1(2)
Si2 C1 Sn 106.5(2)
Si4 C2 Si6 111.9(3)
Si4 C2 Si5 108.8(3)
Si6 C2 Si5 108.0(3)
Si4 C2 Sn 110.1(3)
Si6 C2 Sn 111.5(2)
Si5 C2 Sn 106.4(2)
F3 C5 F2 109.3(5)
F3 C5 F1 108.3(5)
F2 C5 F1 109.3(6)
F3 C5 S 108.0(5)
F2 C5 S 111.3(4)
F1 C5 S 110.5(4)
C12 C11 Si3 121.4(4)
C11 C12 Si4 118.7(4)

loop_
_geom_bond_atom_site_label_1
_geom_bond_atom_site_label_2
_geom_bond_distance
Sn C22 2.149(5)
Sn C21 2.162(6)
Sn C2 2.251(5)
Sn C1 2.286(5)
S O2 1.418(5)
S O3 1.424(5)
S O1 1.521(4)
S C5 1.834(7)
Si1 O1 1.760(4)
Si1 C3 1.854(5)
Si1 C1 1.861(5)
Si1 C4 1.866(6)
Si2 C7 1.869(6)
Si2 C6 1.880(6)
Si2 C8 1.882(6)
Si2 C1 1.958(5)
Si3 C9 1.879(6)
Si3 C10 1.883(6)
Si3 C11 1.883(6)
Si3 C1 1.915(6)
Si4 C13 1.880(6)
Si4 C14 1.892(6)
Si4 C12 1.904(6)
Si4 C2 1.906(6)
Si5 C17 1.879(7)
Si5 C16 1.887(7)
Si5 C15 1.898(6)
Si5 C2 1.917(6)
Si6 C20 1.862(6)
Si6 C19 1.877(6)
Si6 C18 1.885(6)
Si6 C2 1.907(5)
F1 C5 1.322(8)
F2 C5 1.318(7)
F3 C5 1.316(7)
C11 C12 1.536(8)
